data_4068443
loop_
_publ_author_name
'Kantchev, Eric Assen B.'
'Ying, Jackie Y.'

_publ_section_title
;
 Practical One-Pot, Three-Component Synthesis of N-Heterocyclic Carbene
 (NHC) Ligated Palladacycles Derived fromN,N-Dimethylbenzylamine
;
_journal_issue 1
_journal_name_full Organometallics
_journal_page_first 289
_journal_paper_doi 10.1021/om8008475
_journal_volume 28
_journal_year 2009
_chemical_formula_sum 'C32 H42 Cl N3 Pd'
_chemical_formula_weight 610.54
_chemical_name_systematic
; 
 ? 
;
_space_group_IT_number 15
_symmetry_cell_setting monoclinic
_symmetry_space_group_name_Hall '-C 2yc'
_symmetry_space_group_name_H-M 'C 1 2/c 1'
_atom_sites_solution_hydrogens geom
_atom_sites_solution_primary direct
_atom_sites_solution_secondary difmap
_audit_creation_method SHELXL-97
_cell_angle_alpha 90.00
_cell_angle_beta 104.4150(10)
_cell_angle_gamma 90.00
_cell_formula_units_Z 8
_cell_length_a 27.2962(11)
_cell_length_b 16.6141(7)
_cell_length_c 16.1329(6)
_cell_measurement_reflns_used 3854
_cell_measurement_temperature 223(2)
_cell_measurement_theta_max 23.44
_cell_measurement_theta_min 2.45
_cell_volume 7086.0(5)
_computing_cell_refinement 'Bruker SMART'
_computing_data_collection 'Bruker SMART'
_computing_data_reduction 'Bruker SAINT'
_computing_molecular_graphics 'Bruker SHELXTL'
_computing_publication_material 'Bruker SHELXTL'
_computing_structure_refinement 'SHELXL-97 (Sheldrick, 1997)'
_computing_structure_solution 'SHELXS-97 (Sheldrick, 1990)'
_diffrn_ambient_temperature 223(2)
_diffrn_measured_fraction_theta_full 0.998
_diffrn_measured_fraction_theta_max 0.998
_diffrn_measurement_device_type 'CCD area detector'
_diffrn_measurement_method 'phi and omega scans'
_diffrn_radiation_monochromator graphite
_diffrn_radiation_source 'fine-focus sealed tube'
_diffrn_radiation_type MoK\a
_diffrn_radiation_wavelength 0.71073
_diffrn_reflns_av_R_equivalents 0.0572
_diffrn_reflns_av_sigmaI/netI 0.0607
_diffrn_reflns_limit_h_max 35
_diffrn_reflns_limit_h_min -34
_diffrn_reflns_limit_k_max 21
_diffrn_reflns_limit_k_min -21
_diffrn_reflns_limit_l_max 20
_diffrn_reflns_limit_l_min -20
_diffrn_reflns_number 27724
_diffrn_reflns_theta_full 27.50
_diffrn_reflns_theta_max 27.50
_diffrn_reflns_theta_min 1.45
_exptl_absorpt_coefficient_mu 0.620
_exptl_absorpt_correction_T_max 0.9638
_exptl_absorpt_correction_T_min 0.7896
_exptl_absorpt_correction_type 'Sadabs, (Sheldrick 2001)'
_exptl_crystal_colour COLOURLESS
_exptl_crystal_density_diffrn 1.145
_exptl_crystal_density_meas 0
_exptl_crystal_density_method 'not measured'
_exptl_crystal_description PLATE
_exptl_crystal_F_000 2544
_exptl_crystal_size_max 0.40
_exptl_crystal_size_mid 0.06
_exptl_crystal_size_min 0.06
_refine_diff_density_max 1.692
_refine_diff_density_min -0.562
_refine_diff_density_rms 0.178
_refine_ls_extinction_method none
_refine_ls_goodness_of_fit_ref 1.106
_refine_ls_hydrogen_treatment mixed
_refine_ls_matrix_type full
_refine_ls_number_parameters 342
_refine_ls_number_reflns 8130
_refine_ls_number_restraints 0
_refine_ls_restrained_S_all 1.106
_refine_ls_R_factor_all 0.0886
_refine_ls_R_factor_gt 0.0680
_refine_ls_shift/su_max 0.001
_refine_ls_shift/su_mean 0.000
_refine_ls_structure_factor_coef Fsqd
_refine_ls_weighting_details 'calc w=1/[\s^2^(Fo^2^)+(0.1122P)^2^+5.2411P] where P=(Fo^2^+2Fc^2^)/3'
_refine_ls_weighting_scheme calc
_refine_ls_wR_factor_gt 0.1854
_refine_ls_wR_factor_ref 0.1998
_reflns_number_gt 6226
_reflns_number_total 8130
_reflns_threshold_expression >2sigma(I)
_cod_data_source_file om8008475_si_006.cif
_cod_data_source_block 8374
_cod_depositor_comments
;
The following automatic conversions were performed:

'_symmetry_cell_setting' value 'Monoclinic' changed to 'monoclinic'
according to /home/saulius/struct/CIF-dictionaries/cif_core.dic
dictionary named 'cif_core.dic' version 2.4.2 from 2011-04-26.

Automatic conversion script
Id: cif_fix_values 1715 2011-07-08 13:25:40Z adriana 
;
_cod_original_sg_symbol_H-M C2/c
_cod_database_code 4068443

loop_
_symmetry_equiv_pos_as_xyz
'x, y, z'
'-x, y, -z+1/2'
'x+1/2, y+1/2, z'
'-x+1/2, y+1/2, -z+1/2'
'-x, -y, -z'
'x, -y, z-1/2'
'-x+1/2, -y+1/2, -z'
'x+1/2, -y+1/2, z-1/2'

loop_
_atom_site_label
_atom_site_type_symbol
_atom_site_fract_x
_atom_site_fract_y
_atom_site_fract_z
_atom_site_U_iso_or_equiv
_atom_site_adp_type
_atom_site_occupancy
_atom_site_symmetry_multiplicity
_atom_site_calc_flag
_atom_site_refinement_flags
Pd1 Pd 0.304825(13) 0.53546(2) 0.52810(2) 0.03027(14) Uani 1 1 d .
Cl1 Cl 0.34299(5) 0.45297(8) 0.43721(8) 0.0443(3) Uani 1 1 d .
N1 N 0.38557(15) 0.5550(3) 0.6907(3) 0.0353(9) Uani 1 1 d .
N2 N 0.35846(15) 0.4319(3) 0.6701(2) 0.0357(9) Uani 1 1 d .
N3 N 0.24539(16) 0.5727(3) 0.4216(2) 0.0395(10) Uani 1 1 d .
C1 C 0.35371(17) 0.5062(3) 0.6360(3) 0.0324(10) Uani 1 1 d .
C2 C 0.4138(2) 0.5117(4) 0.7689(3) 0.0455(13) Uani 1 1 d .
H2A H 0.4117 0.5404 0.8210 0.055 Uiso 1 1 calc R
H2B H 0.4494 0.5045 0.7689 0.055 Uiso 1 1 calc R
C3 C 0.3863(2) 0.4312(3) 0.7614(3) 0.0423(12) Uani 1 1 d .
H3A H 0.4101 0.3860 0.7744 0.051 Uiso 1 1 calc R
H3B H 0.3631 0.4288 0.7991 0.051 Uiso 1 1 calc R
C4 C 0.39163(18) 0.6405(3) 0.6867(3) 0.0376(11) Uani 1 1 d .
C5 C 0.41930(19) 0.6789(3) 0.6350(3) 0.0409(12) Uani 1 1 d .
C6 C 0.4211(2) 0.7638(4) 0.6424(4) 0.0525(14) Uani 1 1 d .
H6 H 0.4372 0.7928 0.6066 0.063 Uiso 1 1 calc R
C7 C 0.4009(3) 0.8060(4) 0.6981(4) 0.0596(16) Uani 1 1 d .
H7 H 0.4039 0.8623 0.7010 0.072 Uiso 1 1 calc R
C8 C 0.3759(2) 0.7658(4) 0.7504(4) 0.0586(16) Uani 1 1 d .
H8 H 0.3625 0.7943 0.7901 0.070 Uiso 1 1 calc R
C9 C 0.3709(2) 0.6842(4) 0.7437(3) 0.0472(13) Uani 1 1 d .
H9 H 0.3532 0.6567 0.7782 0.057 Uiso 1 1 calc R
C10 C 0.44929(19) 0.6415(3) 0.5760(3) 0.0415(12) Uani 1 1 d .
C11 C 0.5026(2) 0.6771(4) 0.5981(4) 0.0577(16) Uani 1 1 d .
H11A H 0.5013 0.7322 0.5779 0.086 Uiso 1 1 calc R
H11B H 0.5241 0.6456 0.5709 0.086 Uiso 1 1 calc R
H11C H 0.5162 0.6762 0.6597 0.086 Uiso 1 1 calc R
C12 C 0.4559(2) 0.5498(3) 0.5831(4) 0.0482(14) Uani 1 1 d .
H12A H 0.4758 0.5317 0.5446 0.072 Uiso 1 1 calc R
H12B H 0.4229 0.5242 0.5678 0.072 Uiso 1 1 calc R
H12C H 0.4731 0.5356 0.6414 0.072 Uiso 1 1 calc R
C13 C 0.4226(2) 0.6620(4) 0.4817(4) 0.0597(16) Uani 1 1 d .
H13A H 0.4199 0.7200 0.4749 0.090 Uiso 1 1 calc R
H13B H 0.3891 0.6384 0.4671 0.090 Uiso 1 1 calc R
H13C H 0.4422 0.6405 0.4442 0.090 Uiso 1 1 calc R
C14 C 0.32567(19) 0.3649(3) 0.6392(3) 0.0366(11) Uani 1 1 d .
C15 C 0.2750(2) 0.3754(4) 0.6378(3) 0.0425(12) Uani 1 1 d .
H15 H 0.2635 0.4262 0.6507 0.051 Uiso 1 1 calc R
C16 C 0.2410(2) 0.3119(4) 0.6177(3) 0.0513(15) Uani 1 1 d .
H16 H 0.2066 0.3197 0.6156 0.062 Uiso 1 1 calc R
C17 C 0.2584(2) 0.2377(4) 0.6009(3) 0.0512(14) Uani 1 1 d .
H17 H 0.2362 0.1936 0.5890 0.061 Uiso 1 1 calc R
C18 C 0.3080(2) 0.2288(4) 0.6015(4) 0.0506(14) Uani 1 1 d .
H18 H 0.3189 0.1776 0.5888 0.061 Uiso 1 1 calc R
C19 C 0.3437(2) 0.2902(3) 0.6195(3) 0.0409(12) Uani 1 1 d .
C20 C 0.3981(2) 0.2683(4) 0.6141(4) 0.0532(14) Uani 1 1 d .
C21 C 0.4352(2) 0.3387(4) 0.6170(4) 0.0536(14) Uani 1 1 d .
H21A H 0.4435 0.3625 0.6737 0.080 Uiso 1 1 calc R
H21B H 0.4197 0.3790 0.5752 0.080 Uiso 1 1 calc R
H21C H 0.4659 0.3190 0.6039 0.080 Uiso 1 1 calc R
C22 C 0.4207(3) 0.2099(5) 0.6881(5) 0.083(2) Uani 1 1 d .
H22A H 0.4547 0.1952 0.6861 0.125 Uiso 1 1 calc R
H22B H 0.3999 0.1618 0.6825 0.125 Uiso 1 1 calc R
H22C H 0.4215 0.2358 0.7424 0.125 Uiso 1 1 calc R
C23 C 0.3943(3) 0.2264(5) 0.5272(5) 0.078(2) Uani 1 1 d .
H23A H 0.3833 0.2651 0.4813 0.117 Uiso 1 1 calc R
H23B H 0.3700 0.1827 0.5202 0.117 Uiso 1 1 calc R
H23C H 0.4272 0.2052 0.5257 0.117 Uiso 1 1 calc R
C24 C 0.26290(18) 0.5957(3) 0.5923(3) 0.0364(11) Uani 1 1 d .
C25 C 0.2633(2) 0.5904(3) 0.6803(3) 0.0431(12) Uani 1 1 d .
H25 H 0.2878 0.5584 0.7173 0.052 Uiso 1 1 calc R
C26 C 0.2276(2) 0.6325(4) 0.7122(4) 0.0581(16) Uani 1 1 d .
H26 H 0.2280 0.6280 0.7705 0.070 Uiso 1 1 calc R
C27 C 0.1918(3) 0.6803(4) 0.6593(4) 0.0631(18) Uani 1 1 d .
H27 H 0.1691 0.7106 0.6820 0.076 Uiso 1 1 calc R
C28 C 0.1896(2) 0.6835(4) 0.5737(4) 0.0617(17) Uani 1 1 d .
H28 H 0.1637 0.7132 0.5370 0.074 Uiso 1 1 calc R
C29 C 0.2253(2) 0.6429(3) 0.5399(3) 0.0442(12) Uani 1 1 d .
C30 C 0.2256(3) 0.6487(4) 0.4486(3) 0.0547(15) Uani 1 1 d .
H30A H 0.2470 0.6938 0.4402 0.066 Uiso 1 1 calc R
H30B H 0.1912 0.6583 0.4138 0.066 Uiso 1 1 calc R
C31 C 0.2589(3) 0.5869(4) 0.3395(3) 0.0587(16) Uani 1 1 d .
H31A H 0.2286 0.5997 0.2955 0.088 Uiso 1 1 calc R
H31B H 0.2745 0.5389 0.3233 0.088 Uiso 1 1 calc R
H31C H 0.2825 0.6315 0.3459 0.088 Uiso 1 1 calc R
C32 C 0.2066(2) 0.5070(5) 0.4089(4) 0.0592(16) Uani 1 1 d .
H32A H 0.1951 0.5004 0.4608 0.089 Uiso 1 1 calc R
H32B H 0.2215 0.4570 0.3958 0.089 Uiso 1 1 calc R
H32C H 0.1781 0.5211 0.3619 0.089 Uiso 1 1 calc R

loop_
_atom_site_aniso_label
_atom_site_aniso_U_11
_atom_site_aniso_U_22
_atom_site_aniso_U_33
_atom_site_aniso_U_23
_atom_site_aniso_U_13
_atom_site_aniso_U_12
Pd1 0.0293(2) 0.0402(2) 0.0211(2) -0.00235(13) 0.00595(14) -0.00066(15)
Cl1 0.0473(8) 0.0545(8) 0.0336(6) -0.0057(5) 0.0149(6) 0.0056(6)
N1 0.030(2) 0.044(2) 0.029(2) -0.0026(17) 0.0020(17) -0.0048(17)
N2 0.036(2) 0.046(2) 0.0228(19) 0.0008(17) 0.0026(16) -0.0003(18)
N3 0.039(2) 0.049(3) 0.027(2) -0.0002(18) 0.0019(18) 0.006(2)
C1 0.024(2) 0.048(3) 0.025(2) -0.002(2) 0.0058(18) 0.001(2)
C2 0.041(3) 0.063(4) 0.028(2) -0.006(2) -0.002(2) -0.005(3)
C3 0.041(3) 0.055(3) 0.026(2) 0.003(2) -0.001(2) -0.004(2)
C4 0.028(2) 0.046(3) 0.034(3) -0.007(2) 0.000(2) 0.001(2)
C5 0.034(3) 0.050(3) 0.033(3) -0.001(2) -0.003(2) 0.001(2)
C6 0.054(4) 0.050(3) 0.049(3) 0.005(3) 0.005(3) 0.002(3)
C7 0.068(4) 0.045(4) 0.058(4) -0.006(3) 0.002(3) 0.008(3)
C8 0.047(3) 0.070(4) 0.054(4) -0.025(3) 0.006(3) 0.009(3)
C9 0.039(3) 0.060(4) 0.040(3) -0.014(2) 0.006(2) 0.000(3)
C10 0.034(3) 0.058(3) 0.032(2) 0.000(2) 0.007(2) 0.001(2)
C11 0.035(3) 0.069(4) 0.067(4) 0.010(3) 0.009(3) -0.007(3)
C12 0.034(3) 0.059(4) 0.055(3) -0.006(3) 0.018(3) 0.002(2)
C13 0.057(4) 0.080(5) 0.040(3) 0.002(3) 0.008(3) 0.010(3)
C14 0.040(3) 0.046(3) 0.021(2) 0.0035(19) 0.0037(19) -0.008(2)
C15 0.042(3) 0.060(3) 0.027(2) 0.000(2) 0.011(2) -0.007(2)
C16 0.039(3) 0.082(4) 0.032(3) 0.003(3) 0.007(2) -0.016(3)
C17 0.063(4) 0.056(4) 0.034(3) 0.003(2) 0.010(3) -0.020(3)
C18 0.059(4) 0.051(3) 0.041(3) 0.004(2) 0.012(3) -0.004(3)
C19 0.043(3) 0.048(3) 0.029(2) 0.007(2) 0.004(2) -0.001(2)
C20 0.051(4) 0.052(3) 0.054(3) 0.004(3) 0.008(3) 0.007(3)
C21 0.042(3) 0.058(4) 0.064(4) -0.003(3) 0.020(3) -0.002(3)
C22 0.063(5) 0.087(6) 0.093(6) 0.041(5) 0.005(4) 0.024(4)
C23 0.064(5) 0.084(5) 0.092(5) -0.028(4) 0.031(4) 0.001(4)
C24 0.033(3) 0.047(3) 0.031(2) -0.007(2) 0.012(2) 0.000(2)
C25 0.043(3) 0.054(3) 0.033(3) -0.008(2) 0.013(2) 0.001(2)
C26 0.065(4) 0.074(4) 0.043(3) -0.011(3) 0.029(3) -0.007(3)
C27 0.061(4) 0.068(4) 0.070(4) -0.014(3) 0.034(4) 0.014(3)
C28 0.056(4) 0.066(4) 0.065(4) -0.002(3) 0.019(3) 0.022(3)
C29 0.042(3) 0.048(3) 0.043(3) -0.007(2) 0.010(2) 0.005(2)
C30 0.061(4) 0.064(4) 0.039(3) 0.008(3) 0.013(3) 0.022(3)
C31 0.077(4) 0.069(4) 0.031(3) 0.010(3) 0.014(3) 0.017(3)
C32 0.039(3) 0.083(5) 0.050(3) -0.011(3) 0.001(3) -0.008(3)

loop_
_atom_type_symbol
_atom_type_description
_atom_type_scat_dispersion_real
_atom_type_scat_dispersion_imag
_atom_type_scat_source
C C 0.0033 0.0016 'International Tables Vol C Tables 4.2.6.8 and 6.1.1.4'
H H 0.0000 0.0000 'International Tables Vol C Tables 4.2.6.8 and 6.1.1.4'
N N 0.0061 0.0033 'International Tables Vol C Tables 4.2.6.8 and 6.1.1.4'
Cl Cl 0.1484 0.1585 'International Tables Vol C Tables 4.2.6.8 and 6.1.1.4'
Pd Pd -0.9988 1.0072 'International Tables Vol C Tables 4.2.6.8 and 6.1.1.4'

loop_
_geom_angle_atom_site_label_1
_geom_angle_atom_site_label_2
_geom_angle_atom_site_label_3
_geom_angle
C1 Pd1 C24 90.85(19)
C1 Pd1 N3 172.28(16)
C24 Pd1 N3 81.56(18)
C1 Pd1 Cl1 95.53(14)
C24 Pd1 Cl1 170.74(15)
N3 Pd1 Cl1 91.84(11)
C1 N1 C4 129.0(4)
C1 N1 C2 112.2(4)
C4 N1 C2 118.4(4)
C1 N2 C14 125.5(4)
C1 N2 C3 112.9(4)
C14 N2 C3 117.4(4)
C30 N3 C31 108.5(4)
C30 N3 C32 111.4(5)
C31 N3 C32 108.6(5)
C30 N3 Pd1 105.7(3)
C31 N3 Pd1 117.2(3)
C32 N3 Pd1 105.5(3)
N2 C1 N1 107.6(4)
N2 C1 Pd1 124.3(4)
N1 C1 Pd1 128.0(4)
N1 C2 C3 102.5(4)
N2 C3 C2 101.1(4)
C9 C4 C5 121.3(5)
C9 C4 N1 114.4(5)
C5 C4 N1 124.1(4)
C4 C5 C6 114.4(5)
C4 C5 C10 129.2(5)
C6 C5 C10 116.3(5)
C7 C6 C5 123.9(6)
C6 C7 C8 119.9(6)
C9 C8 C7 119.0(6)
C8 C9 C4 121.3(6)
C11 C10 C5 108.8(5)
C11 C10 C12 106.3(5)
C5 C10 C12 115.3(4)
C11 C10 C13 109.3(5)
C5 C10 C13 109.1(4)
C12 C10 C13 108.0(5)
C15 C14 C19 120.9(5)
C15 C14 N2 116.0(5)
C19 C14 N2 122.8(4)
C16 C15 C14 120.8(6)
C17 C16 C15 119.1(5)
C18 C17 C16 119.3(6)
C17 C18 C19 124.4(6)
C18 C19 C14 115.5(5)
C18 C19 C20 116.5(5)
C14 C19 C20 128.0(5)
C21 C20 C22 108.8(6)
C21 C20 C23 105.3(5)
C22 C20 C23 110.0(6)
C21 C20 C19 116.9(5)
C22 C20 C19 107.9(5)
C23 C20 C19 107.9(5)
C29 C24 C25 117.5(4)
C29 C24 Pd1 113.5(3)
C25 C24 Pd1 128.7(4)
C26 C25 C24 120.3(5)
C27 C26 C25 120.9(5)
C28 C27 C26 119.5(5)
C27 C28 C29 120.9(6)
C24 C29 C28 120.9(5)
C24 C29 C30 116.9(4)
C28 C29 C30 122.2(5)
C29 C30 N3 109.3(4)

loop_
_geom_bond_atom_site_label_1
_geom_bond_atom_site_label_2
_geom_bond_distance
Pd1 C1 1.972(5)
Pd1 C24 1.993(4)
Pd1 N3 2.139(4)
Pd1 Cl1 2.4235(12)
N1 C1 1.346(6)
N1 C4 1.434(6)
N1 C2 1.489(7)
N2 C1 1.344(7)
N2 C14 1.439(6)
N2 C3 1.479(6)
N3 C30 1.480(7)
N3 C31 1.480(6)
N3 C32 1.499(8)
C2 C3 1.524(8)
C4 C9 1.397(7)
C4 C5 1.409(7)
C5 C6 1.416(8)
C5 C10 1.533(7)
C6 C7 1.359(8)
C7 C8 1.383(9)
C8 C9 1.365(9)
C10 C11 1.529(7)
C10 C12 1.534(8)
C10 C13 1.552(7)
C14 C15 1.390(7)
C14 C19 1.400(7)
C15 C16 1.388(8)
C16 C17 1.372(9)
C17 C18 1.361(9)
C18 C19 1.390(8)
C19 C20 1.552(8)
C20 C21 1.541(8)
C20 C22 1.543(9)
C20 C23 1.546(9)
C24 C29 1.398(7)
C24 C25 1.419(6)
C25 C26 1.398(8)
C26 C27 1.379(9)
C27 C28 1.369(9)
C28 C29 1.402(7)
C29 C30 1.479(7)
